data_4104421
loop_
_publ_author_name
'Bryan E. Barton'
'C. Matthew Whaley'
'Thomas B. Rauchfuss'
'Danielle L. Gray'

_publ_contact_author
; 
Scott R. Wilson 
University of Illinois 
School of Chemical Sciences, Box 59-1 
505 South Mathews Avenue 
Urbana, Illinois  61801 
USA 
;
_publ_contact_author_email srwilson@uiuc.edu
_publ_contact_author_fax '1  217 244 8068'
_publ_contact_author_phone '1  217 244 1708'
_publ_section_title
;
 Nickel-Iron Dithiolato Hydrides Relevant to the [NiFe]-Hydrogenase Active
 Site
;
_journal_name_full 'Journal of the American Chemical Society'
_journal_page_first 6942
_journal_page_last 6943
_journal_paper_doi 10.1021/ja902570u
_journal_volume 131
_journal_year 2009
_chemical_absolute_configuration ad
_chemical_formula_moiety 'C56 H54 Cl Fe Ni O P4 S2, C H2 Cl2, B F4'
_chemical_formula_sum 'C57 H56 B Cl3 F4 Fe Ni O P4 S2'
_chemical_formula_weight 1252.74
_chemical_name_systematic
; 
? 
;
_space_group_IT_number 4
_symmetry_cell_setting monoclinic
_symmetry_space_group_name_Hall 'P 2yb'
_symmetry_space_group_name_H-M 'P 1 21 1'
_atom_sites_solution_hydrogens geom
_atom_sites_solution_primary direct
_atom_sites_solution_secondary difmap
_audit_creation_method SHELXL-97
_audit_update_record
; 
2008-01-29   text and data added, cmw 
;
_cell_angle_alpha 90.00
_cell_angle_beta 93.473(5)
_cell_angle_gamma 90.00
_cell_formula_units_Z 2
_cell_length_a 12.9468(10)
_cell_length_b 10.5250(8)
_cell_length_c 20.5386(18)
_cell_measurement_reflns_used 3967
_cell_measurement_temperature 193(2)
_cell_measurement_theta_max 20.15
_cell_measurement_theta_min 2.50
_cell_volume 2793.6(4)
_computing_cell_refinement 'SAINT V7.23A (Bruker, 2005)'
_computing_data_collection 'APEX2 V2.0-1 (Bruker, 2004)'
_computing_data_reduction
; 
SAINT V7.23A, XPREP V2005/2, TWINABS V2007/5 (Bruker, 2005 & 2007) 
;
_computing_molecular_graphics 'SHELXTL V6.12 (Bruker, 2005)'
_computing_publication_material 'XCIF V6.12 (Bruker, 2005)'
_computing_structure_refinement 'SHELXTL V6.12 (Bruker, 2005)'
_computing_structure_solution 'SHELXTL V6.12 (Bruker, 2005)'
_diffrn_ambient_temperature 193(2)
_diffrn_measured_fraction_theta_full 0.994
_diffrn_measured_fraction_theta_max 0.994
_diffrn_measurement_device 'Bruker Kappa/ApexII CCD'
_diffrn_measurement_method 'profile data from \f and \w scans'
_diffrn_radiation_monochromator graphite
_diffrn_radiation_source 'fine-focus sealed tube'
_diffrn_radiation_type MoK\a
_diffrn_radiation_wavelength 0.71073
_diffrn_radiation_wavelength_id ga56x1as5
_diffrn_reflns_av_R_equivalents 0.0000
_diffrn_reflns_av_sigmaI/netI 0.0903
_diffrn_reflns_limit_h_max 15
_diffrn_reflns_limit_h_min -15
_diffrn_reflns_limit_k_max 12
_diffrn_reflns_limit_k_min -12
_diffrn_reflns_limit_l_max 24
_diffrn_reflns_limit_l_min -24
_diffrn_reflns_number 13581
_diffrn_reflns_theta_full 25.69
_diffrn_reflns_theta_max 25.69
_diffrn_reflns_theta_min 0.99
_exptl_absorpt_coefficient_mu 0.983
_exptl_absorpt_correction_T_max 0.9232
_exptl_absorpt_correction_T_min 0.8672
_exptl_absorpt_correction_type integration
_exptl_absorpt_process_details 'SHELXTL/XPREP V2005/2 (Bruker, 2005)'
_exptl_crystal_colour red
_exptl_crystal_density_diffrn 1.489
_exptl_crystal_density_method 'not measured'
_exptl_crystal_description tabular
_exptl_crystal_F_000 1288
_exptl_crystal_id ga56x1as5
_exptl_crystal_preparation
; 
The data crystal was mounted using oil (Parantone-N, Exxon) to a 
0.3 mm cryo-loop (Hampton Research) with the (1 -2 -2) scattering 
planes roughly normal to the spindle axis. 
;
_exptl_crystal_size_max 0.16
_exptl_crystal_size_mid 0.15
_exptl_crystal_size_min 0.08
_refine_diff_density_max 0.469
_refine_diff_density_min -0.608
_refine_diff_density_rms 0.094
_refine_ls_abs_structure_details 'Flack (1983),  8007 Friedels'
_refine_ls_abs_structure_Flack 0.00(6)
_refine_ls_extinction_method none
_refine_ls_goodness_of_fit_ref 1.167
_refine_ls_hydrogen_treatment noref
_refine_ls_matrix_type full
_refine_ls_number_parameters 574
_refine_ls_number_reflns 13580
_refine_ls_number_restraints 1
_refine_ls_restrained_S_all 1.167
_refine_ls_R_factor_all 0.0854
_refine_ls_R_factor_gt 0.0596
_refine_ls_shift/su_max 0.005
_refine_ls_shift/su_mean 0.000
_refine_ls_structure_factor_coef Fsqd
_refine_ls_weighting_details 'calc w=1/[\s^2^(Fo^2^)+(0.0762P)^2^+1.2820P] where P=(Fo^2^+2Fc^2^)/3'
_refine_ls_weighting_scheme calc
_refine_ls_wR_factor_gt 0.1320
_refine_ls_wR_factor_ref 0.1450
_reflns_number_gt 10755
_reflns_number_total 13580
_reflns_threshold_expression >2sigma(I)
_cod_data_source_file ja902570u_si_002_1.cif
_cod_data_source_block ga56x1as5
_cod_original_sg_symbol_Hall 'P 2yb '
_cod_original_sg_symbol_H-M 'P 21 '
_cod_database_code 4104421

loop_
_symmetry_equiv_pos_as_xyz
'x, y, z'
'-x, y+1/2, -z'

loop_
_atom_site_label
_atom_site_type_symbol
_atom_site_fract_x
_atom_site_fract_y
_atom_site_fract_z
_atom_site_U_iso_or_equiv
_atom_site_adp_type
_atom_site_occupancy
_atom_site_symmetry_multiplicity
_atom_site_calc_flag
_atom_site_refinement_flags
C1 C 0.3639(8) 0.2070(9) 0.1601(5) 0.043(3) Uani 1 1 d .
H1A H 0.3215 0.1712 0.1228 0.052 Uiso 1 1 calc R
H1B H 0.4353 0.2172 0.1461 0.052 Uiso 1 1 calc R
C2 C 0.3658(11) 0.1156(11) 0.2140(6) 0.071(4) Uani 1 1 d .
H2A H 0.2929 0.0955 0.2219 0.085 Uiso 1 1 calc R
H2B H 0.3971 0.0365 0.1981 0.085 Uiso 1 1 calc R
C3 C 0.4180(8) 0.1445(9) 0.2775(5) 0.047(3) Uani 1 1 d .
H3A H 0.4931 0.1524 0.2720 0.056 Uiso 1 1 calc R
H3B H 0.4079 0.0721 0.3072 0.056 Uiso 1 1 calc R
C4 C 0.5383(9) 0.3920(10) 0.2338(5) 0.046(3) Uani 1 1 d .
C5 C 0.5284(8) 0.7421(10) 0.2323(5) 0.045(3) Uani 1 1 d .
H5A H 0.6028 0.7276 0.2263 0.054 Uiso 1 1 calc R
H5B H 0.5100 0.8271 0.2145 0.054 Uiso 1 1 calc R
C6 C 0.5100(7) 0.7393(9) 0.3044(5) 0.039(3) Uani 1 1 d .
H6A H 0.4426 0.7793 0.3120 0.047 Uiso 1 1 calc R
H6B H 0.5650 0.7881 0.3289 0.047 Uiso 1 1 calc R
C7 C 0.5240(5) 0.5920(6) 0.1139(3) 0.034(2) Uani 1 1 d G
C8 C 0.5750(5) 0.6923(6) 0.0858(3) 0.051(3) Uani 1 1 d G
H8A H 0.5699 0.7757 0.1030 0.061 Uiso 1 1 calc R
C9 C 0.6336(5) 0.6707(8) 0.0323(3) 0.059(4) Uani 1 1 d G
H9A H 0.6685 0.7393 0.0131 0.071 Uiso 1 1 calc R
C10 C 0.6412(5) 0.5488(9) 0.0071(3) 0.083(5) Uani 1 1 d G
H10A H 0.6812 0.5341 -0.0294 0.100 Uiso 1 1 calc R
C11 C 0.5901(6) 0.4485(7) 0.0352(3) 0.063(3) Uani 1 1 d G
H11A H 0.5953 0.3652 0.0179 0.075 Uiso 1 1 calc R
C12 C 0.5315(5) 0.4701(6) 0.0886(3) 0.054(3) Uani 1 1 d G
H12A H 0.4966 0.4015 0.1079 0.065 Uiso 1 1 calc R
C13 C 0.3358(4) 0.7036(6) 0.1532(3) 0.034(2) Uani 1 1 d G
C14 C 0.2882(5) 0.7932(6) 0.1911(3) 0.053(3) Uani 1 1 d G
H14A H 0.3197 0.8177 0.2322 0.064 Uiso 1 1 calc R
C15 C 0.1947(5) 0.8472(6) 0.1688(4) 0.064(3) Uani 1 1 d G
H15A H 0.1621 0.9084 0.1946 0.077 Uiso 1 1 calc R
C16 C 0.1487(4) 0.8114(7) 0.1086(4) 0.067(4) Uani 1 1 d G
H16A H 0.0848 0.8483 0.0934 0.080 Uiso 1 1 calc R
C17 C 0.1963(5) 0.7217(7) 0.0708(3) 0.061(3) Uani 1 1 d G
H17A H 0.1649 0.6973 0.0297 0.073 Uiso 1 1 calc R
C18 C 0.2899(5) 0.6678(6) 0.0931(3) 0.046(3) Uani 1 1 d G
H18A H 0.3224 0.6065 0.0673 0.055 Uiso 1 1 calc R
C19 C 0.6451(4) 0.5290(6) 0.3529(3) 0.034(2) Uani 1 1 d G
C20 C 0.7285(5) 0.6123(5) 0.3538(3) 0.049(3) Uani 1 1 d G
H20A H 0.7189 0.6969 0.3385 0.059 Uiso 1 1 calc R
C21 C 0.8260(4) 0.5718(7) 0.3772(3) 0.064(4) Uani 1 1 d G
H21A H 0.8830 0.6288 0.3779 0.076 Uiso 1 1 calc R
C22 C 0.8401(4) 0.4480(8) 0.3996(3) 0.054(3) Uani 1 1 d G
H22A H 0.9068 0.4204 0.4156 0.065 Uiso 1 1 calc R
C23 C 0.7567(6) 0.3647(6) 0.3986(3) 0.056(3) Uani 1 1 d G
H23A H 0.7664 0.2801 0.4139 0.067 Uiso 1 1 calc R
C24 C 0.6592(4) 0.4052(6) 0.3752(3) 0.051(3) Uani 1 1 d G
H24A H 0.6022 0.3483 0.3746 0.061 Uiso 1 1 calc R
C25 C 0.4667(5) 0.5899(6) 0.4160(2) 0.030(2) Uani 1 1 d G
C26 C 0.5140(4) 0.6813(5) 0.4566(3) 0.043(3) Uani 1 1 d G
H26A H 0.5644 0.7366 0.4403 0.051 Uiso 1 1 calc R
C27 C 0.4877(5) 0.6917(6) 0.5210(3) 0.049(3) Uani 1 1 d G
H27A H 0.5201 0.7541 0.5487 0.058 Uiso 1 1 calc R
C28 C 0.4140(5) 0.6107(6) 0.5448(2) 0.044(3) Uani 1 1 d G
H28A H 0.3960 0.6179 0.5888 0.053 Uiso 1 1 calc R
C29 C 0.3667(4) 0.5194(6) 0.5043(3) 0.041(3) Uani 1 1 d G
H29A H 0.3163 0.4641 0.5206 0.049 Uiso 1 1 calc R
C30 C 0.3930(5) 0.5090(5) 0.4399(3) 0.034(2) Uani 1 1 d G
H30A H 0.3606 0.4465 0.4122 0.041 Uiso 1 1 calc R
C31 C -0.0036(6) 0.2229(8) 0.3131(4) 0.026(2) Uani 1 1 d .
H31A H -0.0337 0.1508 0.3364 0.031 Uiso 1 1 calc R
H31B H -0.0444 0.2999 0.3218 0.031 Uiso 1 1 calc R
C32 C -0.0097(7) 0.1962(9) 0.2407(4) 0.030(2) Uani 1 1 d .
H32A H -0.0822 0.2016 0.2226 0.036 Uiso 1 1 calc R
H32B H 0.0174 0.1103 0.2319 0.036 Uiso 1 1 calc R
C33 C 0.1770(4) 0.0903(4) 0.3706(3) 0.030(2) Uani 1 1 d G
C34 C 0.1320(4) -0.0202(5) 0.3449(3) 0.037(2) Uani 1 1 d G
H34A H 0.0733 -0.0152 0.3150 0.045 Uiso 1 1 calc R
C35 C 0.1730(5) -0.1379(4) 0.3631(3) 0.054(3) Uani 1 1 d G
H35A H 0.1423 -0.2134 0.3455 0.065 Uiso 1 1 calc R
C36 C 0.2590(5) -0.1451(5) 0.4069(3) 0.059(3) Uani 1 1 d G
H36A H 0.2870 -0.2256 0.4193 0.071 Uiso 1 1 calc R
C37 C 0.3039(4) -0.0346(7) 0.4325(3) 0.048(3) Uani 1 1 d G
H37A H 0.3627 -0.0396 0.4625 0.057 Uiso 1 1 calc R
C38 C 0.2629(4) 0.0831(5) 0.4144(3) 0.034(2) Uani 1 1 d G
H38A H 0.2936 0.1586 0.4319 0.041 Uiso 1 1 calc R
C39 C 0.1175(4) 0.3415(5) 0.4167(2) 0.028(2) Uani 1 1 d G
C40 C 0.1029(5) 0.2873(4) 0.4772(3) 0.044(3) Uani 1 1 d G
H40A H 0.1043 0.1975 0.4820 0.053 Uiso 1 1 calc R
C41 C 0.0861(5) 0.3643(6) 0.5305(2) 0.054(3) Uani 1 1 d G
H41A H 0.0761 0.3272 0.5718 0.064 Uiso 1 1 calc R
C42 C 0.0839(5) 0.4956(6) 0.5233(2) 0.048(3) Uani 1 1 d G
H42A H 0.0724 0.5483 0.5597 0.057 Uiso 1 1 calc R
C43 C 0.0986(5) 0.5499(4) 0.4629(3) 0.043(3) Uani 1 1 d G
H43A H 0.0971 0.6397 0.4580 0.052 Uiso 1 1 calc R
C44 C 0.1154(5) 0.4729(5) 0.4096(2) 0.035(2) Uani 1 1 d G
H44A H 0.1254 0.5099 0.3682 0.042 Uiso 1 1 calc R
C45 C 0.0782(5) 0.2787(5) 0.1180(2) 0.034(2) Uani 1 1 d G
C46 C 0.0900(5) 0.3753(5) 0.0729(3) 0.041(3) Uani 1 1 d G
H46A H 0.0912 0.4615 0.0867 0.050 Uiso 1 1 calc R
C47 C 0.1001(5) 0.3460(6) 0.0076(2) 0.053(3) Uani 1 1 d G
H47A H 0.1082 0.4120 -0.0232 0.064 Uiso 1 1 calc R
C48 C 0.0984(5) 0.2199(7) -0.0126(2) 0.054(3) Uani 1 1 d G
H48A H 0.1053 0.1999 -0.0572 0.065 Uiso 1 1 calc R
C49 C 0.0866(5) 0.1233(5) 0.0324(3) 0.052(3) Uani 1 1 d G
H49A H 0.0854 0.0371 0.0186 0.062 Uiso 1 1 calc R
C50 C 0.0765(5) 0.1526(5) 0.0977(3) 0.041(3) Uani 1 1 d G
H50A H 0.0684 0.0866 0.1285 0.049 Uiso 1 1 calc R
C51 C -0.0136(4) 0.4594(5) 0.2007(3) 0.028(2) Uani 1 1 d G
C52 C 0.0225(4) 0.5773(6) 0.2224(3) 0.051(3) Uani 1 1 d G
H52A H 0.0925 0.5867 0.2384 0.061 Uiso 1 1 calc R
C53 C -0.0437(5) 0.6813(5) 0.2207(4) 0.050(3) Uani 1 1 d G
H53A H -0.0190 0.7619 0.2356 0.060 Uiso 1 1 calc R
C54 C -0.1461(5) 0.6675(6) 0.1972(4) 0.050(3) Uani 1 1 d G
H54A H -0.1913 0.7387 0.1961 0.060 Uiso 1 1 calc R
C55 C -0.1822(4) 0.5497(7) 0.1755(4) 0.068(4) Uani 1 1 d G
H55A H -0.2522 0.5403 0.1595 0.082 Uiso 1 1 calc R
C56 C -0.1160(5) 0.4456(5) 0.1772(3) 0.057(3) Uani 1 1 d G
H56A H -0.1407 0.3651 0.1623 0.068 Uiso 1 1 calc R
Cl1 Cl 0.27477(17) 0.5624(2) 0.29055(11) 0.0334(6) Uani 1 1 d .
Fe1 Fe 0.42433(10) 0.46164(12) 0.25496(6) 0.0247(3) Uani 1 1 d .
Ni1 Ni 0.21582(8) 0.32436(11) 0.26355(5) 0.0234(3) Uani 1 1 d .
O1 O 0.6153(6) 0.3423(9) 0.2202(4) 0.071(2) Uani 1 1 d .
P1 P 0.45238(19) 0.6219(2) 0.18682(12) 0.0328(6) Uani 1 1 d .
P2 P 0.51050(17) 0.5743(2) 0.33333(11) 0.0272(6) Uani 1 1 d .
P3 P 0.13037(17) 0.2465(2) 0.34330(10) 0.0228(5) Uani 1 1 d .
P4 P 0.07077(17) 0.3194(2) 0.20411(10) 0.0261(5) Uani 1 1 d .
S1 S 0.31253(18) 0.3658(2) 0.17893(10) 0.0291(6) Uani 1 1 d .
S2 S 0.37251(18) 0.2912(2) 0.31620(11) 0.0300(6) Uani 1 1 d .
B1 B 0.7671(11) 0.9815(14) 0.2990(7) 0.055(4) Uani 1 1 d .
F1 F 0.8698(6) 0.9455(8) 0.3039(4) 0.099(3) Uani 1 1 d .
F2 F 0.7176(6) 0.9156(6) 0.2490(4) 0.087(2) Uani 1 1 d .
F3 F 0.7234(7) 0.9379(9) 0.3556(4) 0.108(3) Uani 1 1 d .
F4 F 0.7579(6) 1.1061(7) 0.2918(4) 0.102(3) Uani 1 1 d .
Cl2 Cl 0.5937(3) 0.0650(4) 0.07779(19) 0.0930(12) Uani 1 1 d .
Cl3 Cl 0.8128(3) 0.1057(6) 0.1017(2) 0.1245(19) Uani 1 1 d .
C57 C 0.6959(8) 0.1045(16) 0.1326(6) 0.086(5) Uani 1 1 d .
H57A H 0.6825 0.1897 0.1507 0.103 Uiso 1 1 calc R
H57B H 0.6974 0.0432 0.1692 0.103 Uiso 1 1 calc R

loop_
_atom_site_aniso_label
_atom_site_aniso_U_11
_atom_site_aniso_U_22
_atom_site_aniso_U_33
_atom_site_aniso_U_23
_atom_site_aniso_U_13
_atom_site_aniso_U_12
C1 0.038(6) 0.052(7) 0.043(6) -0.026(5) 0.025(5) -0.007(5)
C2 0.097(10) 0.041(7) 0.075(9) -0.015(7) 0.005(8) 0.027(7)
C3 0.052(7) 0.031(6) 0.058(7) 0.000(5) 0.006(6) 0.005(5)
C4 0.057(8) 0.047(7) 0.035(6) -0.003(5) 0.011(6) -0.006(6)
C5 0.043(6) 0.042(6) 0.048(6) 0.014(5) -0.010(5) -0.016(6)
C6 0.034(6) 0.027(5) 0.054(7) 0.004(5) -0.007(5) -0.007(5)
C7 0.028(5) 0.036(6) 0.037(5) 0.005(5) 0.001(4) -0.013(5)
C8 0.041(7) 0.054(7) 0.058(7) 0.018(6) 0.008(6) -0.014(6)
C9 0.033(7) 0.081(10) 0.063(8) 0.032(7) 0.010(6) -0.010(7)
C10 0.030(7) 0.157(15) 0.063(8) 0.058(10) 0.014(6) 0.001(9)
C11 0.059(8) 0.088(9) 0.042(6) 0.007(7) 0.000(6) 0.002(8)
C12 0.031(6) 0.080(9) 0.053(7) 0.006(7) 0.016(5) -0.012(7)
C13 0.036(6) 0.029(6) 0.037(6) 0.006(4) -0.005(5) -0.005(5)
C14 0.054(7) 0.041(7) 0.064(7) 0.005(5) -0.011(6) -0.008(6)
C15 0.054(7) 0.044(7) 0.091(9) 0.004(7) -0.019(7) 0.028(6)
C16 0.068(8) 0.054(8) 0.074(8) 0.024(7) -0.028(7) 0.001(8)
C17 0.060(8) 0.059(8) 0.062(8) 0.013(6) -0.015(7) -0.004(7)
C18 0.050(7) 0.037(6) 0.050(7) 0.009(5) -0.011(6) 0.000(6)
C19 0.031(6) 0.040(6) 0.030(5) -0.008(4) -0.001(4) -0.005(5)
C20 0.032(6) 0.047(7) 0.068(7) -0.015(6) 0.000(6) 0.002(6)
C21 0.031(7) 0.076(9) 0.086(9) -0.050(8) 0.018(6) -0.022(7)
C22 0.039(7) 0.061(8) 0.063(7) -0.019(6) 0.002(6) 0.018(7)
C23 0.042(7) 0.049(8) 0.075(8) 0.003(6) -0.013(6) 0.024(6)
C24 0.034(7) 0.051(7) 0.068(7) 0.016(6) 0.010(6) -0.004(5)
C25 0.020(5) 0.028(5) 0.040(5) -0.005(4) -0.010(4) 0.010(4)
C26 0.032(6) 0.050(7) 0.045(6) -0.016(5) -0.010(5) 0.005(5)
C27 0.043(6) 0.052(7) 0.049(7) -0.021(6) -0.008(6) 0.005(6)
C28 0.052(7) 0.046(7) 0.034(6) -0.014(5) 0.002(5) 0.021(6)
C29 0.036(6) 0.041(6) 0.044(6) 0.000(5) -0.007(5) 0.003(5)
C30 0.025(5) 0.039(6) 0.037(6) -0.008(5) -0.012(4) 0.006(5)
C31 0.020(5) 0.023(5) 0.034(5) 0.005(4) 0.005(4) 0.004(4)
C32 0.018(5) 0.040(6) 0.032(5) -0.001(4) 0.000(4) -0.011(4)
C33 0.047(6) 0.022(5) 0.024(5) -0.001(4) 0.014(4) -0.007(5)
C34 0.045(6) 0.029(6) 0.038(5) -0.002(4) 0.004(5) -0.002(5)
C35 0.064(8) 0.024(6) 0.074(8) -0.003(5) 0.000(7) 0.006(6)
C36 0.068(8) 0.041(8) 0.068(7) 0.026(6) 0.013(7) 0.029(7)
C37 0.048(6) 0.035(6) 0.061(7) 0.015(6) 0.006(5) -0.004(6)
C38 0.029(5) 0.038(6) 0.036(5) 0.008(4) 0.000(4) 0.005(5)
C39 0.017(4) 0.043(6) 0.025(4) -0.002(4) 0.003(4) -0.003(4)
C40 0.062(7) 0.043(7) 0.027(5) 0.008(4) 0.003(5) 0.000(5)
C41 0.076(8) 0.057(8) 0.030(5) 0.005(5) 0.019(5) -0.001(7)
C42 0.049(7) 0.058(8) 0.036(6) -0.019(5) 0.005(5) 0.018(6)
C43 0.048(6) 0.027(6) 0.054(7) -0.004(5) 0.005(5) 0.004(5)
C44 0.038(6) 0.025(5) 0.043(5) -0.005(5) 0.004(4) -0.002(5)
C45 0.021(5) 0.044(6) 0.037(5) 0.004(4) -0.006(4) -0.004(4)
C46 0.057(7) 0.029(5) 0.037(5) 0.004(4) -0.009(5) 0.005(5)
C47 0.071(8) 0.063(8) 0.026(5) 0.010(5) 0.012(5) 0.008(7)
C48 0.044(6) 0.095(10) 0.021(5) -0.019(6) -0.010(5) 0.019(7)
C49 0.061(8) 0.059(7) 0.035(6) -0.021(6) 0.005(6) -0.005(6)
C50 0.056(7) 0.028(6) 0.039(6) -0.002(4) 0.006(5) -0.001(5)
C51 0.033(5) 0.023(5) 0.026(4) 0.001(4) -0.003(4) -0.003(5)
C52 0.037(6) 0.060(8) 0.053(7) 0.013(6) -0.009(5) -0.002(6)
C53 0.056(7) 0.026(6) 0.068(8) 0.000(6) -0.011(6) 0.022(6)
C54 0.039(7) 0.044(7) 0.068(8) 0.012(6) -0.003(6) 0.016(6)
C55 0.039(7) 0.060(9) 0.104(10) 0.018(8) -0.009(7) 0.012(7)
C56 0.035(7) 0.045(7) 0.087(9) -0.002(7) -0.017(6) 0.003(6)
Cl1 0.0339(13) 0.0288(13) 0.0371(13) 0.0015(11) -0.0017(11) -0.0023(11)
Fe1 0.0231(7) 0.0222(7) 0.0281(7) 0.0024(6) -0.0026(6) -0.0026(6)
Ni1 0.0219(6) 0.0245(6) 0.0235(6) 0.0021(5) -0.0009(5) -0.0022(6)
O1 0.058(5) 0.092(7) 0.064(5) -0.003(5) 0.008(4) 0.019(6)
P1 0.0265(14) 0.0348(15) 0.0366(14) 0.0076(12) -0.0007(11) -0.0066(12)
P2 0.0193(13) 0.0257(13) 0.0360(14) 0.0007(11) -0.0037(10) -0.0048(11)
P3 0.0245(13) 0.0213(12) 0.0223(12) 0.0010(9) -0.0007(10) -0.0018(11)
P4 0.0253(12) 0.0280(13) 0.0247(11) 0.0030(11) -0.0019(9) -0.0039(12)
S1 0.0262(12) 0.0359(15) 0.0250(11) 0.0026(9) 0.0004(10) -0.0092(12)
S2 0.0364(14) 0.0248(14) 0.0278(12) 0.0024(9) -0.0060(10) -0.0026(11)
B1 0.045(9) 0.049(9) 0.070(10) -0.010(8) 0.007(7) -0.019(7)
F1 0.056(5) 0.079(5) 0.164(8) -0.006(6) 0.010(5) -0.010(4)
F2 0.076(5) 0.074(5) 0.108(6) -0.015(4) -0.035(5) -0.020(4)
F3 0.120(7) 0.118(7) 0.088(6) -0.001(5) 0.023(6) -0.010(6)
F4 0.112(7) 0.055(5) 0.138(8) -0.022(5) -0.007(6) 0.002(5)
Cl2 0.059(2) 0.119(3) 0.098(3) -0.003(3) -0.019(2) -0.006(2)
Cl3 0.064(2) 0.217(6) 0.093(3) -0.073(3) 0.004(2) -0.028(3)
C57 0.056(8) 0.141(14) 0.060(8) -0.020(9) -0.013(7) 0.017(10)

loop_
_atom_type_symbol
_atom_type_description
_atom_type_scat_dispersion_real
_atom_type_scat_dispersion_imag
_atom_type_scat_source
C C 0.0033 0.0016 'International Tables Vol C Tables 4.2.6.8 and 6.1.1.4'
H H 0.0000 0.0000 'International Tables Vol C Tables 4.2.6.8 and 6.1.1.4'
B B 0.0013 0.0007 'International Tables Vol C Tables 4.2.6.8 and 6.1.1.4'
O O 0.0106 0.0060 'International Tables Vol C Tables 4.2.6.8 and 6.1.1.4'
F F 0.0171 0.0103 'International Tables Vol C Tables 4.2.6.8 and 6.1.1.4'
P P 0.1023 0.0942 'International Tables Vol C Tables 4.2.6.8 and 6.1.1.4'
S S 0.1246 0.1234 'International Tables Vol C Tables 4.2.6.8 and 6.1.1.4'
Cl Cl 0.1484 0.1585 'International Tables Vol C Tables 4.2.6.8 and 6.1.1.4'
Fe Fe 0.3463 0.8444 'International Tables Vol C Tables 4.2.6.8 and 6.1.1.4'
Ni Ni 0.3393 1.1124 'International Tables Vol C Tables 4.2.6.8 and 6.1.1.4'

loop_
_exptl_crystal_face_index_h
_exptl_crystal_face_index_k
_exptl_crystal_face_index_l
_exptl_crystal_face_perp_dist
-2.00 1.00 1.00 0.1200
-1.00 0.00 -1.00 0.0900
0.00 0.00 -1.00 0.0400
0.00 0.00 1.00 0.0500
1.00 0.00 0.00 0.0500
-1.00 0.00 0.00 0.1000
0.00 1.00 0.00 0.0800
1.00 -1.00 -4.00 0.0400
-1.00 -3.00 0.00 0.0800

loop_
_geom_angle_atom_site_label_1
_geom_angle_atom_site_label_2
_geom_angle_atom_site_label_3
_geom_angle
C2 C1 S1 115.1(7)
C2 C1 H1A 108.5
S1 C1 H1A 108.5
C2 C1 H1B 108.5
S1 C1 H1B 108.5
H1A C1 H1B 107.5
C3 C2 C1 121.5(11)
C3 C2 H2A 107.0
C1 C2 H2A 107.0
C3 C2 H2B 107.0
C1 C2 H2B 107.0
H2A C2 H2B 106.7
C2 C3 S2 114.5(8)
C2 C3 H3A 108.6
S2 C3 H3A 108.6
C2 C3 H3B 108.6
S2 C3 H3B 108.6
H3A C3 H3B 107.6
O1 C4 Fe1 178.5(11)
C6 C5 P1 112.0(7)
C6 C5 H5A 109.2
P1 C5 H5A 109.2
C6 C5 H5B 109.2
P1 C5 H5B 109.2
H5A C5 H5B 107.9
C5 C6 P2 109.7(7)
C5 C6 H6A 109.7
P2 C6 H6A 109.7
C5 C6 H6B 109.7
P2 C6 H6B 109.7
H6A C6 H6B 108.2
C8 C7 C12 120.0
C8 C7 P1 119.0(4)
C12 C7 P1 120.9(4)
C9 C8 C7 120.0
C9 C8 H8A 120.0
C7 C8 H8A 120.0
C8 C9 C10 120.0
C8 C9 H9A 120.0
C10 C9 H9A 120.0
C11 C10 C9 120.0
C11 C10 H10A 120.0
C9 C10 H10A 120.0
C10 C11 C12 120.0
C10 C11 H11A 120.0
C12 C11 H11A 120.0
C11 C12 C7 120.0
C11 C12 H12A 120.0
C7 C12 H12A 120.0
C14 C13 C18 120.0
C14 C13 P1 119.4(4)
C18 C13 P1 120.4(4)
C13 C14 C15 120.0
C13 C14 H14A 120.0
C15 C14 H14A 120.0
C16 C15 C14 120.0
C16 C15 H15A 120.0
C14 C15 H15A 120.0
C17 C16 C15 120.0
C17 C16 H16A 120.0
C15 C16 H16A 120.0
C18 C17 C16 120.0
C18 C17 H17A 120.0
C16 C17 H17A 120.0
C17 C18 C13 120.0
C17 C18 H18A 120.0
C13 C18 H18A 120.0
C20 C19 C24 120.0
C20 C19 P2 124.6(4)
C24 C19 P2 114.9(4)
C21 C20 C19 120.0
C21 C20 H20A 120.0
C19 C20 H20A 120.0
C20 C21 C22 120.0
C20 C21 H21A 120.0
C22 C21 H21A 120.0
C23 C22 C21 120.0
C23 C22 H22A 120.0
C21 C22 H22A 120.0
C22 C23 C24 120.0
C22 C23 H23A 120.0
C24 C23 H23A 120.0
C23 C24 C19 120.0
C23 C24 H24A 120.0
C19 C24 H24A 120.0
C26 C25 C30 120.0
C26 C25 P2 117.9(4)
C30 C25 P2 122.0(4)
C25 C26 C27 120.0
C25 C26 H26A 120.0
C27 C26 H26A 120.0
C28 C27 C26 120.0
C28 C27 H27A 120.0
C26 C27 H27A 120.0
C27 C28 C29 120.0
C27 C28 H28A 120.0
C29 C28 H28A 120.0
C28 C29 C30 120.0
C28 C29 H29A 120.0
C30 C29 H29A 120.0
C29 C30 C25 120.0
C29 C30 H30A 120.0
C25 C30 H30A 120.0
C32 C31 P3 110.6(6)
C32 C31 H31A 109.5
P3 C31 H31A 109.5
C32 C31 H31B 109.5
P3 C31 H31B 109.5
H31A C31 H31B 108.1
C31 C32 P4 105.8(6)
C31 C32 H32A 110.6
P4 C32 H32A 110.6
C31 C32 H32B 110.6
P4 C32 H32B 110.6
H32A C32 H32B 108.7
C34 C33 C38 120.0
C34 C33 P3 120.9(3)
C38 C33 P3 119.0(3)
C35 C34 C33 120.0
C35 C34 H34A 120.0
C33 C34 H34A 120.0
C36 C35 C34 120.0
C36 C35 H35A 120.0
C34 C35 H35A 120.0
C35 C36 C37 120.0
C35 C36 H36A 120.0
C37 C36 H36A 120.0
C38 C37 C36 120.0
C38 C37 H37A 120.0
C36 C37 H37A 120.0
C37 C38 C33 120.0
C37 C38 H38A 120.0
C33 C38 H38A 120.0
C40 C39 C44 120.0
C40 C39 P3 122.5(3)
C44 C39 P3 117.4(3)
C39 C40 C41 120.0
C39 C40 H40A 120.0
C41 C40 H40A 120.0
C42 C41 C40 120.0
C42 C41 H41A 120.0
C40 C41 H41A 120.0
C43 C42 C41 120.0
C43 C42 H42A 120.0
C41 C42 H42A 120.0
C42 C43 C44 120.0
C42 C43 H43A 120.0
C44 C43 H43A 120.0
C43 C44 C39 120.0
C43 C44 H44A 120.0
C39 C44 H44A 120.0
C46 C45 C50 120.0
C46 C45 P4 119.1(3)
C50 C45 P4 120.8(3)
C45 C46 C47 120.0
C45 C46 H46A 120.0
C47 C46 H46A 120.0
C48 C47 C46 120.0
C48 C47 H47A 120.0
C46 C47 H47A 120.0
C47 C48 C49 120.0
C47 C48 H48A 120.0
C49 C48 H48A 120.0
C48 C49 C50 120.0
C48 C49 H49A 120.0
C50 C49 H49A 120.0
C49 C50 C45 120.0
C49 C50 H50A 120.0
C45 C50 H50A 120.0
C52 C51 C56 120.0
C52 C51 P4 121.1(4)
C56 C51 P4 118.9(4)
C51 C52 C53 120.0
C51 C52 H52A 120.0
C53 C52 H52A 120.0
C54 C53 C52 120.0
C54 C53 H53A 120.0
C52 C53 H53A 120.0
C53 C54 C55 120.0
C53 C54 H54A 120.0
C55 C54 H54A 120.0
C54 C55 C56 120.0
C54 C55 H55A 120.0
C56 C55 H55A 120.0
C55 C56 C51 120.0
C55 C56 H56A 120.0
C51 C56 H56A 120.0
Fe1 Cl1 Ni1 75.15(8)
C4 Fe1 P1 89.4(4)
C4 Fe1 P2 90.6(4)
P1 Fe1 P2 87.59(10)
C4 Fe1 S1 98.9(4)
P1 Fe1 S1 91.45(10)
P2 Fe1 S1 170.46(11)
C4 Fe1 S2 95.0(4)
P1 Fe1 S2 171.45(10)
P2 Fe1 S2 99.66(9)
S1 Fe1 S2 80.65(9)
C4 Fe1 Cl1 176.0(4)
P1 Fe1 Cl1 91.29(10)
P2 Fe1 Cl1 85.53(9)
S1 Fe1 Cl1 85.00(9)
S2 Fe1 Cl1 84.82(9)
P4 Ni1 P3 87.29(9)
P4 Ni1 S1 94.20(10)
P3 Ni1 S1 169.12(10)
P4 Ni1 S2 168.53(11)
P3 Ni1 S2 93.65(10)
S1 Ni1 S2 82.78(9)
P4 Ni1 Cl1 111.42(10)
P3 Ni1 Cl1 110.30(9)
S1 Ni1 Cl1 79.20(8)
S2 Ni1 Cl1 78.98(8)
C5 P1 C13 105.9(4)
C5 P1 C7 104.6(4)
C13 P1 C7 102.6(3)
C5 P1 Fe1 107.8(3)
C13 P1 Fe1 115.3(2)
C7 P1 Fe1 119.4(2)
C19 P2 C25 99.5(3)
C19 P2 C6 107.6(4)
C25 P2 C6 102.7(4)
C19 P2 Fe1 116.5(2)
C25 P2 Fe1 123.0(2)
C6 P2 Fe1 106.0(3)
C31 P3 C39 102.9(3)
C31 P3 C33 105.8(3)
C39 P3 C33 106.5(3)
C31 P3 Ni1 108.0(3)
C39 P3 Ni1 119.2(2)
C33 P3 Ni1 113.2(2)
C45 P4 C51 102.6(3)
C45 P4 C32 107.0(4)
C51 P4 C32 103.3(4)
C45 P4 Ni1 117.0(2)
C51 P4 Ni1 119.6(2)
C32 P4 Ni1 106.1(3)
C1 S1 Ni1 102.2(3)
C1 S1 Fe1 108.6(3)
Ni1 S1 Fe1 85.24(8)
C3 S2 Ni1 102.8(3)
C3 S2 Fe1 107.7(3)
Ni1 S2 Fe1 84.37(9)
F4 B1 F2 112.5(12)
F4 B1 F1 111.1(11)
F2 B1 F1 108.8(11)
F4 B1 F3 112.3(12)
F2 B1 F3 105.3(10)
F1 B1 F3 106.6(12)
Cl3 C57 Cl2 115.2(7)
Cl3 C57 H57A 108.5
Cl2 C57 H57A 108.5
Cl3 C57 H57B 108.5
Cl2 C57 H57B 108.5
H57A C57 H57B 107.5

loop_
_geom_bond_atom_site_label_1
_geom_bond_atom_site_label_2
_geom_bond_distance
C1 C2 1.466(15)
C1 S1 1.848(10)
C1 H1A 0.9900
C1 H1B 0.9900
C2 C3 1.464(15)
C2 H2A 0.9900
C2 H2B 0.9900
C3 S2 1.849(10)
C3 H3A 0.9900
C3 H3B 0.9900
C4 O1 1.175(12)
C4 Fe1 1.726(12)
C5 C6 1.514(13)
C5 P1 1.824(10)
C5 H5A 0.9900
C5 H5B 0.9900
C6 P2 1.836(9)
C6 H6A 0.9900
C6 H6B 0.9900
C7 C8 1.3900
C7 C12 1.3900
C7 P1 1.836(5)
C8 C9 1.3900
C8 H8A 0.9500
C9 C10 1.3900
C9 H9A 0.9500
C10 C11 1.3900
C10 H10A 0.9500
C11 C12 1.3900
C11 H11A 0.9500
C12 H12A 0.9500
C13 C14 1.3900
C13 C18 1.3900
C13 P1 1.834(5)
C14 C15 1.3900
C14 H14A 0.9500
C15 C16 1.3900
C15 H15A 0.9500
C16 C17 1.3900
C16 H16A 0.9500
C17 C18 1.3900
C17 H17A 0.9500
C18 H18A 0.9500
C19 C20 1.3900
C19 C24 1.3900
C19 P2 1.828(5)
C20 C21 1.3900
C20 H20A 0.9500
C21 C22 1.3900
C21 H21A 0.9500
C22 C23 1.3900
C22 H22A 0.9500
C23 C24 1.3900
C23 H23A 0.9500
C24 H24A 0.9500
C25 C26 1.3900
C25 C30 1.3900
C25 P2 1.831(5)
C26 C27 1.3900
C26 H26A 0.9500
C27 C28 1.3900
C27 H27A 0.9500
C28 C29 1.3900
C28 H28A 0.9500
C29 C30 1.3900
C29 H29A 0.9500
C30 H30A 0.9500
C31 C32 1.510(11)
C31 P3 1.823(8)
C31 H31A 0.9900
C31 H31B 0.9900
C32 P4 1.851(9)
C32 H32A 0.9900
C32 H32B 0.9900
C33 C34 1.3900
C33 C38 1.3900
C33 P3 1.827(5)
C34 C35 1.3900
C34 H34A 0.9500
C35 C36 1.3900
C35 H35A 0.9500
C36 C37 1.3900
C36 H36A 0.9500
C37 C38 1.3900
C37 H37A 0.9500
C38 H38A 0.9500
C39 C40 1.3900
C39 C44 1.3900
C39 P3 1.825(4)
C40 C41 1.3900
C40 H40A 0.9500
C41 C42 1.3900
C41 H41A 0.9500
C42 C43 1.3900
C42 H42A 0.9500
C43 C44 1.3900
C43 H43A 0.9500
C44 H44A 0.9500
C45 C46 1.3900
C45 C50 1.3900
C45 P4 1.829(5)
C46 C47 1.3900
C46 H46A 0.9500
C47 C48 1.3900
C47 H47A 0.9500
C48 C49 1.3900
C48 H48A 0.9500
C49 C50 1.3900
C49 H49A 0.9500
C50 H50A 0.9500
C51 C52 1.3900
C51 C56 1.3900
C51 P4 1.833(5)
C52 C53 1.3900
C52 H52A 0.9500
C53 C54 1.3900
C53 H53A 0.9500
C54 C55 1.3900
C54 H54A 0.9500
C55 C56 1.3900
C55 H55A 0.9500
C56 H56A 0.9500
Cl1 Fe1 2.362(3)
Cl1 Ni1 2.667(3)
Fe1 P1 2.235(3)
Fe1 P2 2.241(3)
Fe1 S1 2.297(2)
Fe1 S2 2.313(3)
Ni1 P4 2.178(2)
Ni1 P3 2.190(2)
Ni1 S1 2.245(2)
Ni1 S2 2.267(3)
B1 F4 1.325(16)
B1 F2 1.366(14)
B1 F1 1.380(16)
B1 F3 1.402(15)
Cl2 C57 1.735(11)
Cl3 C57 1.677(12)
C57 H57A 0.9900
C57 H57B 0.9900
